data_4125508
loop_
_publ_author_name
'Schickedanz, Kai'
'Radtke, Julian'
'Bolte, Michael'
'Lerner, Hans-Wolfram'
'Wagner, Matthias'

_publ_section_title
;
 Facile Route to Quadruply Annulated Borepins.
;
_journal_issue 7
_journal_name_full 'Journal of the American Chemical Society'
_journal_page_first 2842
_journal_page_last 2851
_journal_paper_doi 10.1021/jacs.7b00268
_journal_volume 139
_journal_year 2017
_chemical_formula_moiety 'C29 H23 B'
_chemical_formula_sum 'C29 H23 B'
_chemical_formula_weight 382.28
_space_group_crystal_system monoclinic
_space_group_IT_number 14
_space_group_name_Hall '-P 2yn'
_space_group_name_H-M_alt 'P 1 21/n 1'
_symmetry_space_group_name_Hall '-P 2yn'
_symmetry_space_group_name_H-M 'P 1 21/n 1'
_atom_sites_solution_hydrogens geom
_audit_creation_method SHELXL-2016/6
_cell_angle_alpha 90
_cell_angle_beta 113.022(4)
_cell_angle_gamma 90
_cell_formula_units_Z 4
_cell_length_a 15.5260(9)
_cell_length_b 9.0436(5)
_cell_length_c 15.7165(9)
_cell_measurement_reflns_used 23557
_cell_measurement_temperature 173(2)
_cell_measurement_theta_max 25.92
_cell_measurement_theta_min 3.27
_cell_volume 2031.0(2)
_computing_cell_refinement 'X-Area (Stoe & Cie, 2001)'
_computing_data_collection 'X-Area (Stoe & Cie, 2001)'
_computing_data_reduction 'X-Area (Stoe & Cie, 2001)'
_computing_molecular_graphics 'XP in SHELXTL-Plus (Sheldrick, 2008)'
_computing_publication_material SHELXL
_computing_structure_refinement 'SHELXL (Sheldrick, 2008)'
_computing_structure_solution 'SHELXS (Sheldrick, 2008)'
_diffrn_ambient_temperature 173(2)
_diffrn_measured_fraction_theta_full 0.996
_diffrn_measured_fraction_theta_max 0.984
_diffrn_measurement_device_type 'STOE IPDS II two-circle-diffractometer'
_diffrn_measurement_method \w
_diffrn_radiation_type MoK\a
_diffrn_radiation_wavelength 0.71073
_diffrn_reflns_av_R_equivalents 0.0335
_diffrn_reflns_av_unetI/netI 0.0240
_diffrn_reflns_Laue_measured_fraction_full 0.996
_diffrn_reflns_Laue_measured_fraction_max 0.984
_diffrn_reflns_limit_h_max 18
_diffrn_reflns_limit_h_min -18
_diffrn_reflns_limit_k_max 10
_diffrn_reflns_limit_k_min -11
_diffrn_reflns_limit_l_max 19
_diffrn_reflns_limit_l_min -19
_diffrn_reflns_number 23557
_diffrn_reflns_point_group_measured_fraction_full 0.996
_diffrn_reflns_point_group_measured_fraction_max 0.984
_diffrn_reflns_theta_full 25.000
_diffrn_reflns_theta_max 25.687
_diffrn_reflns_theta_min 3.450
_diffrn_source 'Genix 3D I\mS microfocus X-ray source'
_exptl_absorpt_coefficient_mu 0.070
_exptl_absorpt_correction_T_max 1.000
_exptl_absorpt_correction_T_min 0.600
_exptl_absorpt_correction_type multi-scan
_exptl_absorpt_process_details 'X-Area (Stoe & Cie, 2001)'
_exptl_crystal_colour yellow
_exptl_crystal_density_diffrn 1.250
_exptl_crystal_description plate
_exptl_crystal_F_000 808
_exptl_crystal_size_max 0.270
_exptl_crystal_size_mid 0.270
_exptl_crystal_size_min 0.090
_refine_diff_density_max 0.234
_refine_diff_density_min -0.178
_refine_diff_density_rms 0.036
_refine_ls_extinction_method none
_refine_ls_goodness_of_fit_ref 1.061
_refine_ls_hydrogen_treatment constr
_refine_ls_matrix_type full
_refine_ls_number_parameters 274
_refine_ls_number_reflns 3787
_refine_ls_number_restraints 0
_refine_ls_restrained_S_all 1.061
_refine_ls_R_factor_all 0.0579
_refine_ls_R_factor_gt 0.0448
_refine_ls_shift/su_max 0.000
_refine_ls_shift/su_mean 0.000
_refine_ls_structure_factor_coef Fsqd
_refine_ls_weighting_details 'w=1/[\s^2^(Fo^2^)+(0.0522P)^2^+0.6406P] where P=(Fo^2^+2Fc^2^)/3'
_refine_ls_weighting_scheme calc
_refine_ls_wR_factor_gt 0.1022
_refine_ls_wR_factor_ref 0.1077
_reflns_Friedel_coverage 0.000
_reflns_number_gt 3151
_reflns_number_total 3787
_reflns_threshold_expression 'I > 2\s(I)'
_cod_data_source_file ja7b00268_si_002.cif
_cod_data_source_block wa2391
_cod_depositor_comments 'Adding full bibliography for 4125504--4125509.cif.'
_cod_database_code 4125508
_shelx_shelxl_version_number 2016/6
_shelx_space_group_comment
; 
The symmetry employed for this shelxl refinement is uniquely defined 
by the following loop, which should always be used as a source of 
symmetry information in preference to the above space-group names. 
They are only intended as comments. 
;
_shelx_estimated_absorpt_t_min 0.981
_shelx_estimated_absorpt_t_max 0.994

loop_
_space_group_symop_operation_xyz
'x, y, z'
'-x+1/2, y+1/2, -z+1/2'
'-x, -y, -z'
'x-1/2, -y-1/2, z-1/2'

loop_
_atom_site_label
_atom_site_type_symbol
_atom_site_fract_x
_atom_site_fract_y
_atom_site_fract_z
_atom_site_U_iso_or_equiv
_atom_site_adp_type
_atom_site_occupancy
_atom_site_site_symmetry_order
_atom_site_calc_flag
_atom_site_refinement_flags_posn
_atom_site_refinement_flags_adp
B1 B 0.69875(11) 0.5279(2) 0.44124(12) 0.0236(4) Uani 1 1 d . .
C1 C 0.66241(10) 0.61860(18) 0.34930(10) 0.0243(3) Uani 1 1 d . .
C2 C 0.67623(10) 0.77087(18) 0.35756(11) 0.0281(3) Uani 1 1 d . .
H2 H 0.691237 0.814467 0.416634 0.034 Uiso 1 1 calc R U
C3 C 0.66924(11) 0.8637(2) 0.28348(12) 0.0327(4) Uani 1 1 d . .
H3 H 0.673332 0.968061 0.291010 0.039 Uiso 1 1 calc R U
C4 C 0.65644(11) 0.8007(2) 0.20037(11) 0.0330(4) Uani 1 1 d . .
H4 H 0.658767 0.861071 0.151837 0.040 Uiso 1 1 calc R U
C4A C 0.63979(10) 0.6474(2) 0.18533(11) 0.0294(4) Uani 1 1 d . .
C5 C 0.62673(12) 0.5863(2) 0.09798(11) 0.0381(4) Uani 1 1 d . .
H5 H 0.632421 0.647676 0.051420 0.046 Uiso 1 1 calc R U
C6 C 0.60611(13) 0.4404(2) 0.08045(12) 0.0400(4) Uani 1 1 d . .
H6 H 0.601234 0.398147 0.023401 0.048 Uiso 1 1 calc R U
C7 C 0.59214(12) 0.3532(2) 0.14774(11) 0.0350(4) Uani 1 1 d . .
H7 H 0.575055 0.252517 0.133657 0.042 Uiso 1 1 calc R U
C8 C 0.60206(10) 0.40672(19) 0.23420(10) 0.0275(4) Uani 1 1 d . .
C8A C 0.63473(10) 0.55526(18) 0.25774(10) 0.0251(3) Uani 1 1 d . .
C11 C 0.69045(10) 0.35745(17) 0.45230(10) 0.0245(3) Uani 1 1 d . .
C12 C 0.74108(11) 0.29811(19) 0.53954(11) 0.0311(4) Uani 1 1 d . .
H12 H 0.788724 0.356958 0.583053 0.037 Uiso 1 1 calc R U
C13 C 0.72543(13) 0.1561(2) 0.56654(12) 0.0375(4) Uani 1 1 d . .
H13 H 0.765877 0.115867 0.624194 0.045 Uiso 1 1 calc R U
C14 C 0.65063(13) 0.07667(19) 0.50801(12) 0.0368(4) Uani 1 1 d . .
H14 H 0.635916 -0.015659 0.527867 0.044 Uiso 1 1 calc R U
C14A C 0.59486(11) 0.12933(18) 0.41862(11) 0.0292(4) Uani 1 1 d . .
C15 C 0.51462(12) 0.04893(19) 0.36150(13) 0.0361(4) Uani 1 1 d . .
H15 H 0.498860 -0.040881 0.383298 0.043 Uiso 1 1 calc R U
C16 C 0.45994(12) 0.0996(2) 0.27553(13) 0.0357(4) Uani 1 1 d . .
H16 H 0.402917 0.051064 0.239880 0.043 Uiso 1 1 calc R U
C17 C 0.48864(11) 0.22401(19) 0.24024(12) 0.0319(4) Uani 1 1 d . .
H17 H 0.451111 0.255857 0.179338 0.038 Uiso 1 1 calc R U
C18 C 0.56987(10) 0.30321(18) 0.29054(11) 0.0263(3) Uani 1 1 d . .
C18A C 0.61959(10) 0.26547(17) 0.38631(11) 0.0248(3) Uani 1 1 d . .
C21 C 0.74955(10) 0.61891(16) 0.53451(10) 0.0216(3) Uani 1 1 d . .
C22 C 0.69638(10) 0.67559(17) 0.58218(10) 0.0225(3) Uani 1 1 d . .
C23 C 0.73966(11) 0.75792(17) 0.66283(10) 0.0256(3) Uani 1 1 d . .
H23 H 0.702988 0.794408 0.694506 0.031 Uiso 1 1 calc R U
C24 C 0.83539(11) 0.78804(17) 0.69816(10) 0.0258(3) Uani 1 1 d . .
C25 C 0.88786(10) 0.73106(18) 0.65110(10) 0.0256(3) Uani 1 1 d . .
H25 H 0.953153 0.750405 0.674039 0.031 Uiso 1 1 calc R U
C26 C 0.84669(10) 0.64640(17) 0.57120(10) 0.0239(3) Uani 1 1 d . .
C27 C 0.59165(10) 0.64988(19) 0.54401(11) 0.0291(4) Uani 1 1 d . .
H27A H 0.567578 0.674649 0.591333 0.044 Uiso 1 1 calc R U
H27B H 0.578409 0.545791 0.526427 0.044 Uiso 1 1 calc R U
H27C H 0.561212 0.712589 0.489586 0.044 Uiso 1 1 calc R U
C28 C 0.88111(13) 0.8793(2) 0.78479(12) 0.0385(4) Uani 1 1 d . .
H28A H 0.900202 0.814489 0.839048 0.058 Uiso 1 1 calc R U
H28B H 0.836542 0.953012 0.788671 0.058 Uiso 1 1 calc R U
H28C H 0.936257 0.929469 0.782860 0.058 Uiso 1 1 calc R U
C29 C 0.90754(11) 0.5788(2) 0.52607(12) 0.0321(4) Uani 1 1 d . .
H29A H 0.966016 0.634889 0.544064 0.048 Uiso 1 1 calc R U
H29B H 0.874336 0.581981 0.458710 0.048 Uiso 1 1 calc R U
H29C H 0.921643 0.475913 0.546220 0.048 Uiso 1 1 calc R U

loop_
_atom_site_aniso_label
_atom_site_aniso_U_11
_atom_site_aniso_U_22
_atom_site_aniso_U_33
_atom_site_aniso_U_23
_atom_site_aniso_U_13
_atom_site_aniso_U_12
B1 0.0188(7) 0.0278(9) 0.0250(8) -0.0029(7) 0.0092(6) 0.0007(7)
C1 0.0187(7) 0.0289(8) 0.0240(8) -0.0005(6) 0.0068(6) 0.0021(6)
C2 0.0252(7) 0.0303(9) 0.0260(8) 0.0014(7) 0.0070(6) 0.0007(6)
C3 0.0281(8) 0.0300(9) 0.0360(9) 0.0068(7) 0.0084(7) -0.0008(7)
C4 0.0238(8) 0.0427(10) 0.0294(9) 0.0132(7) 0.0071(6) 0.0015(7)
C4A 0.0208(7) 0.0411(10) 0.0247(8) 0.0049(7) 0.0072(6) 0.0047(7)
C5 0.0345(9) 0.0556(12) 0.0236(8) 0.0066(8) 0.0106(7) 0.0057(8)
C6 0.0378(9) 0.0560(12) 0.0241(8) -0.0055(8) 0.0099(7) 0.0055(9)
C7 0.0309(8) 0.0430(10) 0.0276(8) -0.0083(7) 0.0078(7) 0.0019(7)
C8 0.0208(7) 0.0353(9) 0.0232(8) -0.0016(7) 0.0052(6) 0.0041(6)
C8A 0.0173(7) 0.0323(9) 0.0237(8) 0.0017(7) 0.0060(6) 0.0047(6)
C11 0.0243(7) 0.0248(8) 0.0242(8) -0.0032(6) 0.0091(6) 0.0019(6)
C12 0.0339(9) 0.0274(9) 0.0269(8) -0.0023(7) 0.0063(7) 0.0011(7)
C13 0.0484(10) 0.0290(9) 0.0290(9) 0.0040(7) 0.0085(8) 0.0052(8)
C14 0.0499(10) 0.0220(9) 0.0405(10) 0.0027(7) 0.0200(8) 0.0014(7)
C14A 0.0329(8) 0.0214(8) 0.0355(9) -0.0043(7) 0.0158(7) 0.0017(6)
C15 0.0388(9) 0.0226(9) 0.0497(11) -0.0075(8) 0.0203(8) -0.0044(7)
C16 0.0292(8) 0.0304(9) 0.0446(10) -0.0143(8) 0.0113(7) -0.0053(7)
C17 0.0273(8) 0.0333(9) 0.0312(9) -0.0093(7) 0.0071(7) 0.0014(7)
C18 0.0242(7) 0.0255(8) 0.0284(8) -0.0060(6) 0.0093(6) 0.0032(6)
C18A 0.0243(7) 0.0228(8) 0.0280(8) -0.0050(6) 0.0111(6) 0.0036(6)
C21 0.0239(7) 0.0186(7) 0.0203(7) 0.0025(6) 0.0064(6) 0.0005(6)
C22 0.0235(7) 0.0203(7) 0.0229(7) 0.0020(6) 0.0083(6) -0.0001(6)
C23 0.0284(8) 0.0257(8) 0.0243(8) 0.0000(6) 0.0123(6) 0.0021(6)
C24 0.0298(8) 0.0230(8) 0.0214(7) -0.0004(6) 0.0067(6) -0.0024(6)
C25 0.0203(7) 0.0273(8) 0.0262(8) 0.0009(6) 0.0056(6) -0.0025(6)
C26 0.0245(7) 0.0238(8) 0.0238(7) 0.0033(6) 0.0099(6) 0.0007(6)
C27 0.0232(8) 0.0327(9) 0.0306(8) -0.0018(7) 0.0097(6) -0.0010(6)
C28 0.0375(9) 0.0430(11) 0.0296(9) -0.0118(8) 0.0072(7) -0.0058(8)
C29 0.0269(8) 0.0383(10) 0.0335(9) -0.0032(7) 0.0143(7) 0.0017(7)

loop_
_atom_type_symbol
_atom_type_description
_atom_type_scat_dispersion_real
_atom_type_scat_dispersion_imag
_atom_type_scat_source
C C 0.0033 0.0016 'International Tables Vol C Tables 4.2.6.8 and 6.1.1.4'
H H 0.0000 0.0000 'International Tables Vol C Tables 4.2.6.8 and 6.1.1.4'
B B 0.0013 0.0007 'International Tables Vol C Tables 4.2.6.8 and 6.1.1.4'

loop_
_geom_angle_atom_site_label_1
_geom_angle_atom_site_label_2
_geom_angle_atom_site_label_3
_geom_angle
C11 B1 C1 127.25(14)
C11 B1 C21 116.08(13)
C1 B1 C21 116.66(14)
C2 C1 C8A 117.31(14)
C2 C1 B1 116.52(14)
C8A C1 B1 124.77(14)
C1 C2 C3 123.71(15)
C1 C2 H2 118.1
C3 C2 H2 118.1
C4 C3 C2 118.57(16)
C4 C3 H3 120.7
C2 C3 H3 120.7
C3 C4 C4A 121.17(15)
C3 C4 H4 119.4
C4A C4 H4 119.4
C4 C4A C5 119.45(16)
C4 C4A C8A 119.95(15)
C5 C4A C8A 120.59(16)
C6 C5 C4A 120.47(17)
C6 C5 H5 119.8
C4A C5 H5 119.8
C5 C6 C7 119.09(16)
C5 C6 H6 120.5
C7 C6 H6 120.5
C8 C7 C6 123.33(17)
C8 C7 H7 118.3
C6 C7 H7 118.3
C7 C8 C8A 118.08(15)
C7 C8 C18 115.03(15)
C8A C8 C18 126.73(14)
C8 C8A C4A 117.55(14)
C8 C8A C1 124.39(14)
C4A C8A C1 118.06(15)
C12 C11 C18A 117.57(15)
C12 C11 B1 116.75(14)
C18A C11 B1 124.14(14)
C11 C12 C13 123.51(16)
C11 C12 H12 118.2
C13 C12 H12 118.2
C14 C13 C12 118.59(16)
C14 C13 H13 120.7
C12 C13 H13 120.7
C13 C14 C14A 121.32(16)
C13 C14 H14 119.3
C14A C14 H14 119.3
C14 C14A C15 120.08(16)
C14 C14A C18A 119.62(15)
C15 C14A C18A 120.30(15)
C16 C15 C14A 120.48(16)
C16 C15 H15 119.8
C14A C15 H15 119.8
C15 C16 C17 119.39(15)
C15 C16 H16 120.3
C17 C16 H16 120.3
C18 C17 C16 122.98(16)
C18 C17 H17 118.5
C16 C17 H17 118.5
C17 C18 C18A 117.84(15)
C17 C18 C8 114.91(14)
C18A C18 C8 126.77(14)
C18 C18A C14A 117.64(14)
C18 C18A C11 124.14(14)
C14A C18A C11 118.20(14)
C22 C21 C26 118.25(13)
C22 C21 B1 119.60(13)
C26 C21 B1 122.15(13)
C23 C22 C21 120.17(13)
C23 C22 C27 120.17(14)
C21 C22 C27 119.64(13)
C24 C23 C22 121.69(14)
C24 C23 H23 119.2
C22 C23 H23 119.2
C23 C24 C25 117.96(14)
C23 C24 C28 121.15(14)
C25 C24 C28 120.89(14)
C26 C25 C24 121.55(14)
C26 C25 H25 119.2
C24 C25 H25 119.2
C25 C26 C21 120.35(14)
C25 C26 C29 119.56(13)
C21 C26 C29 120.05(14)
C22 C27 H27A 109.5
C22 C27 H27B 109.5
H27A C27 H27B 109.5
C22 C27 H27C 109.5
H27A C27 H27C 109.5
H27B C27 H27C 109.5
C24 C28 H28A 109.5
C24 C28 H28B 109.5
H28A C28 H28B 109.5
C24 C28 H28C 109.5
H28A C28 H28C 109.5
H28B C28 H28C 109.5
C26 C29 H29A 109.5
C26 C29 H29B 109.5
H29A C29 H29B 109.5
C26 C29 H29C 109.5
H29A C29 H29C 109.5
H29B C29 H29C 109.5

loop_
_geom_bond_atom_site_label_1
_geom_bond_atom_site_label_2
_geom_bond_distance
B1 C11 1.562(2)
B1 C1 1.563(2)
B1 C21 1.595(2)
C1 C2 1.392(2)
C1 C8A 1.449(2)
C2 C3 1.405(2)
C2 H2 0.9500
C3 C4 1.366(2)
C3 H3 0.9500
C4 C4A 1.414(3)
C4 H4 0.9500
C4A C5 1.419(2)
C4A C8A 1.437(2)
C5 C6 1.360(3)
C5 H5 0.9500
C6 C7 1.402(3)
C6 H6 0.9500
C7 C8 1.393(2)
C7 H7 0.9500
C8 C8A 1.432(2)
C8 C18 1.502(2)
C11 C12 1.394(2)
C11 C18A 1.444(2)
C12 C13 1.403(3)
C12 H12 0.9500
C13 C14 1.369(3)
C13 H13 0.9500
C14 C14A 1.414(2)
C14 H14 0.9500
C14A C15 1.418(2)
C14A C18A 1.440(2)
C15 C16 1.363(3)
C15 H15 0.9500
C16 C17 1.402(3)
C16 H16 0.9500
C17 C18 1.396(2)
C17 H17 0.9500
C18 C18A 1.438(2)
C21 C22 1.410(2)
C21 C26 1.410(2)
C22 C23 1.395(2)
C22 C27 1.515(2)
C23 C24 1.395(2)
C23 H23 0.9500
C24 C25 1.396(2)
C24 C28 1.511(2)
C25 C26 1.394(2)
C25 H25 0.9500
C26 C29 1.514(2)
C27 H27A 0.9800
C27 H27B 0.9800
C27 H27C 0.9800
C28 H28A 0.9800
C28 H28B 0.9800
C28 H28C 0.9800
C29 H29A 0.9800
C29 H29B 0.9800
C29 H29C 0.9800

loop_
_geom_torsion_atom_site_label_1
_geom_torsion_atom_site_label_2
_geom_torsion_atom_site_label_3
_geom_torsion_atom_site_label_4
_geom_torsion
C11 B1 C1 C2 178.46(14)
C21 B1 C1 C2 -1.17(19)
C11 B1 C1 C8A -15.5(2)
C21 B1 C1 C8A 164.90(13)
C8A C1 C2 C3 -3.2(2)
B1 C1 C2 C3 163.95(14)
C1 C2 C3 C4 -6.1(2)
C2 C3 C4 C4A 7.2(2)
C3 C4 C4A C5 179.92(15)
C3 C4 C4A C8A 0.9(2)
C4 C4A C5 C6 -176.79(16)
C8A C4A C5 C6 2.2(2)
C4A C5 C6 C7 4.0(3)
C5 C6 C7 C8 -2.7(3)
C6 C7 C8 C8A -4.7(2)
C6 C7 C8 C18 171.00(15)
C7 C8 C8A C4A 10.4(2)
C18 C8 C8A C4A -164.67(14)
C7 C8 C8A C1 -169.90(14)
C18 C8 C8A C1 15.0(2)
C4 C4A C8A C8 169.54(14)
C5 C4A C8A C8 -9.4(2)
C4 C4A C8A C1 -10.1(2)
C5 C4A C8A C1 170.86(14)
C2 C1 C8A C8 -168.63(14)
B1 C1 C8A C8 25.4(2)
C2 C1 C8A C4A 11.0(2)
B1 C1 C8A C4A -154.93(14)
C1 B1 C11 C12 170.05(15)
C21 B1 C11 C12 -10.3(2)
C1 B1 C11 C18A -24.5(2)
C21 B1 C11 C18A 155.16(14)
C18A C11 C12 C13 -1.3(2)
B1 C11 C12 C13 165.20(16)
C11 C12 C13 C14 -6.8(3)
C12 C13 C14 C14A 5.8(3)
C13 C14 C14A C15 -176.34(17)
C13 C14 C14A C18A 3.2(3)
C14 C14A C15 C16 179.39(16)
C18A C14A C15 C16 -0.1(2)
C14A C15 C16 C17 6.3(3)
C15 C16 C17 C18 -2.4(3)
C16 C17 C18 C18A -7.7(2)
C16 C17 C18 C8 164.92(15)
C7 C8 C18 C17 -38.9(2)
C8A C8 C18 C17 136.33(16)
C7 C8 C18 C18A 132.92(16)
C8A C8 C18 C18A -51.8(2)
C17 C18 C18A C14A 13.4(2)
C8 C18 C18A C14A -158.25(15)
C17 C18 C18A C11 -164.69(14)
C8 C18 C18A C11 23.7(2)
C14 C14A C18A C18 170.67(14)
C15 C14A C18A C18 -9.8(2)
C14 C14A C18A C11 -11.2(2)
C15 C14A C18A C11 168.36(14)
C12 C11 C18A C18 -171.88(14)
B1 C11 C18A C18 22.8(2)
C12 C11 C18A C14A 10.1(2)
B1 C11 C18A C14A -155.29(14)
C11 B1 C21 C22 -89.37(17)
C1 B1 C21 C22 90.30(17)
C11 B1 C21 C26 91.21(17)
C1 B1 C21 C26 -89.12(17)
C26 C21 C22 C23 0.7(2)
B1 C21 C22 C23 -178.72(14)
C26 C21 C22 C27 179.18(14)
B1 C21 C22 C27 -0.3(2)
C21 C22 C23 C24 0.7(2)
C27 C22 C23 C24 -177.76(14)
C22 C23 C24 C25 -1.0(2)
C22 C23 C24 C28 179.08(15)
C23 C24 C25 C26 0.0(2)
C28 C24 C25 C26 179.85(15)
C24 C25 C26 C21 1.5(2)
C24 C25 C26 C29 -176.10(15)
C22 C21 C26 C25 -1.8(2)
B1 C21 C26 C25 177.65(14)
C22 C21 C26 C29 175.77(14)
B1 C21 C26 C29 -4.8(2)
